data_7130583
loop_
_publ_author_name
'Andrews, Ryan'
'De Backere, John'
'Stephan, Douglas W.'

_publ_section_title
;
 Synthesis and reactivity of donor stabilized thionylium (SO2+) dications
;
_journal_name_full 'Chemical Communications'
_journal_paper_doi 10.1039/D2CC04129D
_journal_year 2022
_chemical_formula_moiety 'C21 H15 N3 O S, 2(C F3 O3 S), C2 H3 N'
_chemical_formula_sum 'C25 H18 F6 N4 O7 S3'
_chemical_formula_weight 696.61
_space_group_crystal_system triclinic
_space_group_IT_number 2
_space_group_name_Hall '-P 1'
_space_group_name_H-M_alt 'P -1'
_atom_sites_solution_hydrogens geom
_audit_creation_date 2022-07-13
_audit_creation_method
;
Olex2 1.3
(compiled 2020.11.12 svn.r5f609507 for OlexSys, GUI svn.r6408)
;
_audit_update_record
;
2022-07-13 deposited with the CCDC.	2022-08-19 downloaded from the CCDC.
;
_cell_angle_alpha 89.126(5)
_cell_angle_beta 78.034(5)
_cell_angle_gamma 87.794(5)
_cell_formula_units_Z 2
_cell_length_a 8.5676(9)
_cell_length_b 12.7491(10)
_cell_length_c 13.1888(13)
_cell_measurement_reflns_used 3603
_cell_measurement_temperature 150.71
_cell_measurement_theta_max 22.86
_cell_measurement_theta_min 2.24
_cell_volume 1408.2(2)
_computing_cell_refinement 'SAINT V8.38A (Bruker, 2018)'
_computing_data_reduction 'SAINT V8.38A (Bruker, 2018)'
_computing_molecular_graphics 'Olex2 1.3 (Dolomanov et al., 2009)'
_computing_publication_material 'Olex2 1.3 (Dolomanov et al., 2009)'
_computing_structure_refinement 'XL  (Sheldrick, 2008)'
_computing_structure_solution 'SHELXT 2014/5 (Sheldrick, 2014)'
_diffrn_ambient_temperature 150.71
_diffrn_measured_fraction_theta_full 0.997
_diffrn_measured_fraction_theta_max 0.979
_diffrn_measurement_device_type 'Bruker APEX-II CCD'
_diffrn_measurement_method '\f and \w scans'
_diffrn_radiation_type MoK\a
_diffrn_radiation_wavelength 0.71073
_diffrn_reflns_av_R_equivalents 0.0681
_diffrn_reflns_av_unetI/netI 0.0974
_diffrn_reflns_Laue_measured_fraction_full 0.997
_diffrn_reflns_Laue_measured_fraction_max 0.979
_diffrn_reflns_limit_h_max 11
_diffrn_reflns_limit_h_min -11
_diffrn_reflns_limit_k_max 16
_diffrn_reflns_limit_k_min -16
_diffrn_reflns_limit_l_max 17
_diffrn_reflns_limit_l_min -17
_diffrn_reflns_number 24139
_diffrn_reflns_point_group_measured_fraction_full 0.997
_diffrn_reflns_point_group_measured_fraction_max 0.979
_diffrn_reflns_theta_full 25.242
_diffrn_reflns_theta_max 28.128
_diffrn_reflns_theta_min 1.598
_exptl_absorpt_coefficient_mu 0.356
_exptl_absorpt_correction_T_max 0.7456
_exptl_absorpt_correction_T_min 0.6904
_exptl_absorpt_correction_type multi-scan
_exptl_absorpt_process_details
;
SADABS-2016/2 (Bruker,2016/2) was used for absorption correction.
wR2(int) was 0.0765 before and 0.0509 after correction.
The Ratio of minimum to maximum transmission is 0.9260.
The \l/2 correction factor is Not present.
;
_exptl_crystal_colour yellow
_exptl_crystal_colour_primary yellow
_exptl_crystal_density_diffrn 1.643
_exptl_crystal_description Needle
_exptl_crystal_F_000 708
_exptl_crystal_size_max 0.12
_exptl_crystal_size_mid 0.05
_exptl_crystal_size_min 0.05
_refine_diff_density_max 0.478
_refine_diff_density_min -0.451
_refine_diff_density_rms 0.076
_refine_ls_extinction_method none
_refine_ls_goodness_of_fit_ref 1.015
_refine_ls_hydrogen_treatment constr
_refine_ls_matrix_type full
_refine_ls_number_parameters 427
_refine_ls_number_reflns 6741
_refine_ls_number_restraints 0
_refine_ls_restrained_S_all 1.015
_refine_ls_R_factor_all 0.1209
_refine_ls_R_factor_gt 0.0540
_refine_ls_shift/su_max 0.000
_refine_ls_shift/su_mean 0.000
_refine_ls_structure_factor_coef Fsqd
_refine_ls_weighting_details 'w=1/[\s^2^(Fo^2^)+(0.0507P)^2^+0.5366P] where P=(Fo^2^+2Fc^2^)/3'
_refine_ls_weighting_scheme calc
_refine_ls_wR_factor_gt 0.1060
_refine_ls_wR_factor_ref 0.1284
_reflns_Friedel_coverage 0.000
_reflns_number_gt 3948
_reflns_number_total 6741
_reflns_threshold_expression 'I > 2\s(I)'
_cod_data_source_file d2cc04129d2.cif
_cod_data_source_block ra034_a
_cod_database_code 7130583
_shelx_shelxl_version_number 2018/3
_shelx_space_group_comment
;
The symmetry employed for this shelxl refinement is uniquely defined
by the following loop, which should always be used as a source of
symmetry information in preference to the above space-group names.
They are only intended as comments.
;
_shelx_estimated_absorpt_t_max 0.982
_shelx_estimated_absorpt_t_min 0.958
_olex2_refinement_description
;
1. Fixed Uiso
 At 1.2 times of:
  All C(H) groups
 At 1.5 times of:
  All C(H,H,H,H,H,H) groups
2. Others
 Sof(N4)=1-FVAR(1)
 Sof(N24)=FVAR(1)
 Sof(C27)=Sof(H26D)=Sof(H26E)=Sof(H26F)=1-FVAR(2)
 Sof(C5)=Sof(H26A)=Sof(H26B)=Sof(H26C)=FVAR(2)
3.a Aromatic/amide H refined with riding coordinates:
 C15(H15), C2(H2), C7(H7), C3(H3), C1(H1), C10(H10), C4(H4), C21(H21),
 C11(H11), C14(H14), C18(H18), C13(H13), C12(H12), C19(H19), C20(H20)
3.b Idealised Me refined as rotating group:
 C26(H26D,H26E,H26F), C26(H26A,H26B,H26C)
;
_olex2_submission_special_instructions 'No special instructions were received'

loop_
_space_group_symop_operation_xyz
'x, y, z'
'-x, -y, -z'

loop_
_atom_site_label
_atom_site_type_symbol
_atom_site_fract_x
_atom_site_fract_y
_atom_site_fract_z
_atom_site_U_iso_or_equiv
_atom_site_adp_type
_atom_site_occupancy
_atom_site_site_symmetry_order
_atom_site_calc_flag
_atom_site_refinement_flags_posn
_atom_site_refinement_flags_adp
_atom_site_refinement_flags_occupancy
_atom_site_disorder_assembly
_atom_site_disorder_group
S1 S 0.45538(9) 0.83545(5) 0.32936(6) 0.02127(19) Uani 1 1 d . . . . .
S3 S 0.76749(10) 0.04354(6) 0.24732(6) 0.0271(2) Uani 1 1 d . . . . .
S2 S 0.74929(10) 0.59532(6) 0.21735(6) 0.0248(2) Uani 1 1 d . . . . .
O1 O 0.3384(3) 0.91586(14) 0.37133(16) 0.0281(5) Uani 1 1 d . . . . .
O3 O 0.6648(3) 0.68382(15) 0.18374(17) 0.0326(5) Uani 1 1 d . . . . .
O5 O 0.8013(3) 0.14509(15) 0.20025(17) 0.0330(5) Uani 1 1 d . . . . .
O2 O 0.6734(3) 0.55340(16) 0.31724(16) 0.0336(6) Uani 1 1 d . . . . .
N2 N 0.3630(3) 0.70589(16) 0.35478(18) 0.0178(5) Uani 1 1 d . . . . .
O6 O 0.7405(3) 0.04138(18) 0.35873(17) 0.0404(6) Uani 1 1 d . . . . .
N1 N 0.5095(3) 0.79876(16) 0.47166(17) 0.0182(5) Uani 1 1 d . . . . .
N3 N 0.3771(3) 0.81909(18) 0.19672(18) 0.0221(6) Uani 1 1 d . . . . .
O7 O 0.6604(3) -0.01530(19) 0.2024(2) 0.0561(8) Uani 1 1 d . . . . .
O4 O 0.9187(3) 0.60338(19) 0.2017(2) 0.0509(7) Uani 1 1 d . . . . .
F6 F 0.9481(4) -0.12808(18) 0.2413(2) 0.0853(9) Uani 1 1 d . . . . .
F5 F 1.0064(3) -0.0289(2) 0.10725(19) 0.0827(9) Uani 1 1 d . . . . .
F4 F 1.0705(3) 0.0149(2) 0.2488(2) 0.0865(9) Uani 1 1 d . . . . .
F1 F 0.5728(4) 0.4731(2) 0.1344(2) 0.0873(9) Uani 1 1 d . . . . .
C6 C 0.3632(3) 0.6548(2) 0.4457(2) 0.0176(6) Uani 1 1 d . . . . .
C16 C 0.2976(3) 0.6627(2) 0.2802(2) 0.0197(6) Uani 1 1 d . . . . .
C17 C 0.3100(3) 0.7277(2) 0.1867(2) 0.0214(7) Uani 1 1 d . . . . .
F2 F 0.7892(4) 0.51613(19) 0.03189(18) 0.0948(11) Uani 1 1 d . . . . .
F3 F 0.7943(4) 0.40214(17) 0.1522(2) 0.0928(10) Uani 1 1 d . . . . .
C15 C 0.2256(3) 0.5674(2) 0.2978(2) 0.0212(7) Uani 1 1 d . . . . .
H15 H 0.180899 0.537612 0.245138 0.025 Uiso 1 1 calc R U . . .
C2 C 0.6060(4) 0.8340(2) 0.6217(2) 0.0233(7) Uani 1 1 d . . . . .
H2 H 0.662339 0.877893 0.658116 0.028 Uiso 1 1 calc R U . . .
C9 C 0.1326(3) 0.4142(2) 0.4133(2) 0.0200(6) Uani 1 1 d . . . . .
C7 C 0.2915(3) 0.5596(2) 0.4654(2) 0.0182(6) Uani 1 1 d . . . . .
H7 H 0.292194 0.524640 0.529468 0.022 Uiso 1 1 calc R U . . .
C8 C 0.2174(3) 0.5134(2) 0.3926(2) 0.0192(6) Uani 1 1 d . . . . .
C28 C 0.4450(3) 0.7099(2) 0.5151(2) 0.0176(6) Uani 1 1 d . . . . .
C3 C 0.5400(4) 0.7431(2) 0.6678(2) 0.0223(7) Uani 1 1 d . . . . .
H3 H 0.551531 0.724282 0.735885 0.027 Uiso 1 1 calc R U . . .
C1 C 0.5892(4) 0.8603(2) 0.5225(2) 0.0219(7) Uani 1 1 d . . . . .
H1 H 0.634476 0.922429 0.490356 0.026 Uiso 1 1 calc R U . . .
C10 C 0.1240(3) 0.3606(2) 0.5081(2) 0.0229(7) Uani 1 1 d . . . . .
H10 H 0.171057 0.389500 0.560085 0.027 Uiso 1 1 calc R U . . .
C4 C 0.4572(4) 0.6796(2) 0.6144(2) 0.0221(7) Uani 1 1 d . . . . .
H4 H 0.410322 0.617370 0.645092 0.027 Uiso 1 1 calc R U . . .
C21 C 0.3960(4) 0.8918(2) 0.1214(2) 0.0303(8) Uani 1 1 d . . . . .
H21 H 0.441877 0.956673 0.130730 0.036 Uiso 1 1 calc R U . . .
C11 C 0.0482(4) 0.2663(2) 0.5268(2) 0.0263(7) Uani 1 1 d . . . . .
H11 H 0.044144 0.231008 0.591173 0.032 Uiso 1 1 calc R U . . .
C14 C 0.0586(4) 0.3700(2) 0.3402(2) 0.0283(7) Uani 1 1 d . . . . .
H14 H 0.060617 0.405122 0.275894 0.034 Uiso 1 1 calc R U . . .
C18 C 0.2601(4) 0.7040(2) 0.0969(2) 0.0298(8) Uani 1 1 d . . . . .
H18 H 0.211980 0.639329 0.090055 0.036 Uiso 1 1 calc R U . . .
C13 C -0.0178(4) 0.2755(2) 0.3598(3) 0.0313(8) Uani 1 1 d . . . . .
H13 H -0.067794 0.246719 0.309097 0.038 Uiso 1 1 calc R U . . .
C12 C -0.0214(4) 0.2232(2) 0.4526(3) 0.0296(8) Uani 1 1 d . . . . .
H12 H -0.071674 0.157779 0.465318 0.035 Uiso 1 1 calc R U . . .
C19 C 0.2822(4) 0.7770(3) 0.0178(3) 0.0348(8) Uani 1 1 d . . . . .
H19 H 0.251628 0.761977 -0.045589 0.042 Uiso 1 1 calc R U . . .
C20 C 0.3485(4) 0.8717(3) 0.0299(3) 0.0341(8) Uani 1 1 d . . . . .
H20 H 0.361262 0.922740 -0.024229 0.041 Uiso 1 1 calc R U . . .
C23 C 0.9578(6) -0.0283(3) 0.2094(3) 0.0510(11) Uani 1 1 d . . . . .
C22 C 0.7251(6) 0.4924(3) 0.1293(3) 0.0541(11) Uani 1 1 d . . . . .
N24 N 0.6788(14) 0.6976(16) 0.8849(7) 0.142(9) Uani 0.470(14) 1 d . . P A 1
N4 N 0.6671(10) 0.8286(8) 0.8712(6) 0.067(4) Uani 0.530(14) 1 d . . P A 2
C27 C 0.7621(11) 0.8004(18) 0.9155(9) 0.050(4) Uani 0.58(4) 1 d . . P A 2
C5 C 0.7589(16) 0.731(3) 0.9269(9) 0.059(7) Uani 0.42(4) 1 d . . P A 1
C26 C 0.8722(6) 0.7846(5) 0.9779(4) 0.0906(18) Uani 1 1 d . . . . .
H26D H 0.923852 0.714816 0.964958 0.136 Uiso 0.58(4) 1 calc R U P A 2
H26E H 0.817827 0.789791 1.050830 0.136 Uiso 0.58(4) 1 calc R U P A 2
H26F H 0.953074 0.838147 0.962176 0.136 Uiso 0.58(4) 1 calc R U P A 2
H26A H 0.973314 0.793154 0.928256 0.136 Uiso 0.42(4) 1 calc R U P A 1
H26B H 0.891437 0.742527 1.037177 0.136 Uiso 0.42(4) 1 calc R U P A 1
H26C H 0.826779 0.853797 1.001964 0.136 Uiso 0.42(4) 1 calc R U P A 1

loop_
_atom_site_aniso_label
_atom_site_aniso_U_11
_atom_site_aniso_U_22
_atom_site_aniso_U_33
_atom_site_aniso_U_23
_atom_site_aniso_U_13
_atom_site_aniso_U_12
S1 0.0223(4) 0.0191(3) 0.0237(4) 0.0033(3) -0.0073(3) -0.0048(3)
S3 0.0272(5) 0.0292(4) 0.0267(5) 0.0053(3) -0.0092(4) -0.0056(3)
S2 0.0230(5) 0.0218(4) 0.0291(5) 0.0039(3) -0.0046(4) -0.0022(3)
O1 0.0329(14) 0.0198(10) 0.0327(13) 0.0004(9) -0.0103(10) 0.0039(9)
O3 0.0322(14) 0.0280(11) 0.0357(13) 0.0085(10) -0.0036(11) 0.0028(10)
O5 0.0413(15) 0.0267(11) 0.0336(13) 0.0081(10) -0.0130(11) -0.0084(10)
O2 0.0412(15) 0.0330(12) 0.0275(13) 0.0078(10) -0.0088(11) -0.0081(10)
N2 0.0167(13) 0.0176(11) 0.0200(13) 0.0031(10) -0.0059(10) -0.0039(10)
O6 0.0427(16) 0.0526(14) 0.0227(13) 0.0099(11) -0.0010(11) 0.0030(12)
N1 0.0192(14) 0.0161(11) 0.0200(13) 0.0028(10) -0.0054(11) -0.0020(10)
N3 0.0196(14) 0.0269(13) 0.0219(14) 0.0065(11) -0.0092(11) -0.0037(11)
O7 0.0642(19) 0.0498(15) 0.0671(19) 0.0168(13) -0.0380(16) -0.0352(14)
O4 0.0189(14) 0.0537(15) 0.078(2) 0.0193(14) -0.0067(13) -0.0032(12)
F6 0.128(3) 0.0497(14) 0.0726(19) 0.0098(13) -0.0150(17) 0.0380(15)
F5 0.099(2) 0.0891(18) 0.0435(15) 0.0027(13) 0.0141(14) 0.0427(16)
F4 0.0401(16) 0.126(2) 0.096(2) -0.0049(18) -0.0250(15) 0.0188(16)
F1 0.103(2) 0.0885(19) 0.081(2) -0.0246(15) -0.0349(18) -0.0449(17)
C6 0.0130(15) 0.0184(13) 0.0209(16) 0.0010(12) -0.0024(12) 0.0001(11)
C16 0.0167(16) 0.0239(14) 0.0187(16) -0.0001(12) -0.0039(13) -0.0023(12)
C17 0.0156(16) 0.0246(15) 0.0242(17) 0.0043(13) -0.0047(13) -0.0042(12)
F2 0.163(3) 0.0719(17) 0.0351(15) -0.0164(13) 0.0149(17) -0.0146(18)
F3 0.147(3) 0.0296(12) 0.091(2) -0.0143(13) -0.0012(19) 0.0159(15)
C15 0.0174(16) 0.0243(15) 0.0230(17) -0.0029(13) -0.0057(13) -0.0061(12)
C2 0.0210(17) 0.0199(14) 0.0315(18) -0.0057(13) -0.0105(14) -0.0017(13)
C9 0.0181(16) 0.0173(13) 0.0244(16) -0.0020(12) -0.0032(13) -0.0023(12)
C7 0.0189(16) 0.0149(13) 0.0215(16) 0.0035(11) -0.0057(13) -0.0018(12)
C8 0.0145(16) 0.0174(13) 0.0251(17) -0.0034(12) -0.0027(13) 0.0010(12)
C28 0.0161(15) 0.0157(13) 0.0207(16) 0.0009(11) -0.0028(12) -0.0025(11)
C3 0.0242(18) 0.0258(15) 0.0190(16) 0.0003(12) -0.0092(13) 0.0007(13)
C1 0.0218(17) 0.0167(14) 0.0282(17) -0.0001(12) -0.0071(14) -0.0026(12)
C10 0.0207(17) 0.0200(14) 0.0280(18) -0.0017(12) -0.0046(14) -0.0041(13)
C4 0.0257(18) 0.0196(14) 0.0219(16) 0.0025(12) -0.0068(13) -0.0034(13)
C21 0.0271(19) 0.0336(17) 0.0330(19) 0.0146(15) -0.0120(15) -0.0105(15)
C11 0.0254(18) 0.0201(14) 0.0310(18) 0.0034(13) -0.0007(14) -0.0022(13)
C14 0.0293(19) 0.0276(16) 0.0295(18) -0.0007(14) -0.0087(15) -0.0068(14)
C18 0.030(2) 0.0379(18) 0.0240(18) 0.0019(14) -0.0095(15) -0.0117(15)
C13 0.030(2) 0.0279(16) 0.038(2) -0.0045(15) -0.0097(16) -0.0109(14)
C12 0.0248(19) 0.0165(14) 0.046(2) -0.0039(14) -0.0022(16) -0.0043(13)
C19 0.032(2) 0.053(2) 0.0228(18) 0.0077(16) -0.0124(15) -0.0114(17)
C20 0.029(2) 0.048(2) 0.0290(19) 0.0181(16) -0.0128(15) -0.0138(16)
C23 0.072(3) 0.047(2) 0.031(2) 0.0005(18) -0.008(2) 0.021(2)
C22 0.082(4) 0.038(2) 0.038(2) -0.0082(18) 0.000(2) -0.008(2)
N24 0.073(8) 0.33(3) 0.030(5) 0.019(8) -0.021(5) -0.074(11)
N4 0.057(6) 0.096(7) 0.051(5) -0.011(4) -0.017(4) -0.009(5)
C27 0.026(5) 0.083(11) 0.039(5) 0.008(6) -0.005(4) -0.004(5)
C5 0.038(7) 0.10(2) 0.030(6) 0.029(8) 0.001(5) -0.008(8)
C26 0.069(4) 0.125(4) 0.080(4) 0.059(3) -0.019(3) -0.041(3)

loop_
_atom_type_symbol
_atom_type_description
_atom_type_scat_dispersion_real
_atom_type_scat_dispersion_imag
_atom_type_scat_source
C C 0.0033 0.0016 'International Tables Vol C Tables 4.2.6.8 and 6.1.1.4'
H H 0.0000 0.0000 'International Tables Vol C Tables 4.2.6.8 and 6.1.1.4'
F F 0.0171 0.0103 'International Tables Vol C Tables 4.2.6.8 and 6.1.1.4'
N N 0.0061 0.0033 'International Tables Vol C Tables 4.2.6.8 and 6.1.1.4'
O O 0.0106 0.0060 'International Tables Vol C Tables 4.2.6.8 and 6.1.1.4'
S S 0.1246 0.1234 'International Tables Vol C Tables 4.2.6.8 and 6.1.1.4'

loop_
_geom_angle_atom_site_label_1
_geom_angle_atom_site_label_2
_geom_angle_atom_site_label_3
_geom_angle
_geom_angle_site_symmetry_1
_geom_angle_site_symmetry_3
_geom_angle_publ_flag
O1 S1 N2 108.62(12) . . ?
O1 S1 N1 93.47(11) . . ?
O1 S1 N3 95.37(11) . . ?
N2 S1 N1 79.56(10) . . ?
N2 S1 N3 80.44(10) . . ?
N3 S1 N1 159.83(9) . . ?
O5 S3 C23 102.63(17) . . ?
O6 S3 O5 115.10(14) . . ?
O6 S3 C23 102.81(16) . . ?
O7 S3 O5 114.22(14) . . ?
O7 S3 O6 115.82(16) . . ?
O7 S3 C23 103.74(19) . . ?
O3 S2 O2 113.97(13) . . ?
O3 S2 C22 103.52(17) . . ?
O2 S2 C22 102.63(16) . . ?
O4 S2 O3 115.75(14) . . ?
O4 S2 O2 115.02(15) . . ?
O4 S2 C22 103.6(2) . . ?
C6 N2 S1 120.23(18) . . ?
C6 N2 C16 120.9(2) . . ?
C16 N2 S1 118.86(19) . . ?
C28 N1 S1 114.24(18) . . ?
C1 N1 S1 124.39(19) . . ?
C1 N1 C28 121.1(2) . . ?
C17 N3 S1 115.29(19) . . ?
C21 N3 S1 123.0(2) . . ?
C21 N3 C17 121.6(2) . . ?
N2 C6 C7 120.2(2) . . ?
N2 C6 C28 113.8(2) . . ?
C7 C6 C28 126.0(3) . . ?
N2 C16 C17 113.6(2) . . ?
N2 C16 C15 120.0(3) . . ?
C15 C16 C17 126.3(3) . . ?
N3 C17 C16 111.6(2) . . ?
N3 C17 C18 121.1(3) . . ?
C18 C17 C16 127.3(3) . . ?
C16 C15 H15 119.5 . . ?
C16 C15 C8 121.0(3) . . ?
C8 C15 H15 119.5 . . ?
C3 C2 H2 120.2 . . ?
C1 C2 H2 120.2 . . ?
C1 C2 C3 119.5(3) . . ?
C10 C9 C8 120.8(3) . . ?
C14 C9 C8 121.7(3) . . ?
C14 C9 C10 117.5(3) . . ?
C6 C7 H7 119.4 . . ?
C6 C7 C8 121.2(3) . . ?
C8 C7 H7 119.4 . . ?
C15 C8 C9 120.8(2) . . ?
C7 C8 C15 116.6(2) . . ?
C7 C8 C9 122.6(3) . . ?
N1 C28 C6 111.9(2) . . ?
N1 C28 C4 121.4(2) . . ?
C4 C28 C6 126.7(2) . . ?
C2 C3 H3 120.0 . . ?
C2 C3 C4 119.9(3) . . ?
C4 C3 H3 120.0 . . ?
N1 C1 C2 120.1(3) . . ?
N1 C1 H1 119.9 . . ?
C2 C1 H1 119.9 . . ?
C9 C10 H10 119.5 . . ?
C11 C10 C9 121.0(3) . . ?
C11 C10 H10 119.5 . . ?
C28 C4 C3 117.9(3) . . ?
C28 C4 H4 121.1 . . ?
C3 C4 H4 121.1 . . ?
N3 C21 H21 120.2 . . ?
N3 C21 C20 119.5(3) . . ?
C20 C21 H21 120.2 . . ?
C10 C11 H11 119.8 . . ?
C12 C11 C10 120.5(3) . . ?
C12 C11 H11 119.8 . . ?
C9 C14 H14 119.5 . . ?
C13 C14 C9 121.1(3) . . ?
C13 C14 H14 119.5 . . ?
C17 C18 H18 121.0 . . ?
C19 C18 C17 118.0(3) . . ?
C19 C18 H18 121.0 . . ?
C14 C13 H13 119.9 . . ?
C12 C13 C14 120.2(3) . . ?
C12 C13 H13 119.9 . . ?
C11 C12 C13 119.7(3) . . ?
C11 C12 H12 120.1 . . ?
C13 C12 H12 120.1 . . ?
C18 C19 H19 119.8 . . ?
C18 C19 C20 120.4(3) . . ?
C20 C19 H19 119.8 . . ?
C21 C20 H20 120.3 . . ?
C19 C20 C21 119.4(3) . . ?
C19 C20 H20 120.3 . . ?
F6 C23 S3 111.7(3) . . ?
F5 C23 S3 111.1(3) . . ?
F5 C23 F6 107.3(3) . . ?
F5 C23 F4 107.5(4) . . ?
F4 C23 S3 111.2(3) . . ?
F4 C23 F6 107.8(3) . . ?
F1 C22 S2 112.0(3) . . ?
F1 C22 F3 106.3(3) . . ?
F2 C22 S2 111.9(3) . . ?
F2 C22 F1 107.8(4) . . ?
F2 C22 F3 107.4(3) . . ?
F3 C22 S2 111.2(3) . . ?
N4 C27 C26 169.2(17) . . ?
N24 C5 C26 175(3) . . ?
C27 C26 H26D 109.5 . . ?
C27 C26 H26E 109.5 . . ?
C27 C26 H26F 109.5 . . ?
C5 C26 H26A 109.5 . . ?
C5 C26 H26B 109.5 . . ?
C5 C26 H26C 109.5 . . ?
H26D C26 H26E 109.5 . . ?
H26D C26 H26F 109.5 . . ?
H26E C26 H26F 109.5 . . ?
H26A C26 H26B 109.5 . . ?
H26A C26 H26C 109.5 . . ?
H26B C26 H26C 109.5 . . ?

loop_
_geom_bond_atom_site_label_1
_geom_bond_atom_site_label_2
_geom_bond_distance
_geom_bond_site_symmetry_2
_geom_bond_publ_flag
S1 O1 1.439(2) . ?
S1 N2 1.855(2) . ?
S1 N1 2.067(2) . ?
S1 N3 2.015(2) . ?
S3 O5 1.441(2) . ?
S3 O6 1.439(2) . ?
S3 O7 1.431(2) . ?
S3 C23 1.818(4) . ?
S2 O3 1.431(2) . ?
S2 O2 1.447(2) . ?
S2 O4 1.430(2) . ?
S2 C22 1.811(4) . ?
N2 C6 1.356(3) . ?
N2 C16 1.362(3) . ?
N1 C28 1.347(3) . ?
N1 C1 1.333(3) . ?
N3 C17 1.339(3) . ?
N3 C21 1.337(4) . ?
F6 C23 1.334(4) . ?
F5 C23 1.325(4) . ?
F4 C23 1.328(5) . ?
F1 C22 1.325(5) . ?
C6 C7 1.378(4) . ?
C6 C28 1.465(4) . ?
C16 C17 1.462(4) . ?
C16 C15 1.379(4) . ?
C17 C18 1.380(4) . ?
F2 C22 1.324(4) . ?
F3 C22 1.333(5) . ?
C15 H15 0.9500 . ?
C15 C8 1.408(4) . ?
C2 H2 0.9500 . ?
C2 C3 1.384(4) . ?
C2 C1 1.381(4) . ?
C9 C8 1.477(4) . ?
C9 C10 1.405(4) . ?
C9 C14 1.396(4) . ?
C7 H7 0.9500 . ?
C7 C8 1.404(4) . ?
C28 C4 1.383(4) . ?
C3 H3 0.9500 . ?
C3 C4 1.386(4) . ?
C1 H1 0.9500 . ?
C10 H10 0.9500 . ?
C10 C11 1.383(4) . ?
C4 H4 0.9500 . ?
C21 H21 0.9500 . ?
C21 C20 1.382(4) . ?
C11 H11 0.9500 . ?
C11 C12 1.378(4) . ?
C14 H14 0.9500 . ?
C14 C13 1.389(4) . ?
C18 H18 0.9500 . ?
C18 C19 1.376(4) . ?
C13 H13 0.9500 . ?
C13 C12 1.381(4) . ?
C12 H12 0.9500 . ?
C19 H19 0.9500 . ?
C19 C20 1.380(4) . ?
C20 H20 0.9500 . ?
N24 C5 1.07(2) . ?
N4 C27 1.141(14) . ?
C27 C26 1.382(13) . ?
C5 C26 1.48(2) . ?
C26 H26D 0.9800 . ?
C26 H26E 0.9800 . ?
C26 H26F 0.9800 . ?
C26 H26A 0.9800 . ?
C26 H26B 0.9800 . ?
C26 H26C 0.9800 . ?

loop_
_geom_torsion_atom_site_label_1
_geom_torsion_atom_site_label_2
_geom_torsion_atom_site_label_3
_geom_torsion_atom_site_label_4
_geom_torsion
_geom_torsion_site_symmetry_1
_geom_torsion_site_symmetry_2
_geom_torsion_site_symmetry_3
_geom_torsion_site_symmetry_4
_geom_torsion_publ_flag
S1 N2 C6 C7 178.6(2) . . . . ?
S1 N2 C6 C28 -1.8(3) . . . . ?
S1 N2 C16 C17 -0.1(3) . . . . ?
S1 N2 C16 C15 -178.8(2) . . . . ?
S1 N1 C28 C6 5.4(3) . . . . ?
S1 N1 C28 C4 -173.8(2) . . . . ?
S1 N1 C1 C2 173.6(2) . . . . ?
S1 N3 C17 C16 4.6(3) . . . . ?
S1 N3 C17 C18 -176.1(2) . . . . ?
S1 N3 C21 C20 175.7(2) . . . . ?
O1 S1 N2 C6 -86.5(2) . . . . ?
O1 S1 N2 C16 94.4(2) . . . . ?
O3 S2 C22 F1 -59.5(3) . . . . ?
O3 S2 C22 F2 61.7(4) . . . . ?
O3 S2 C22 F3 -178.3(3) . . . . ?
O5 S3 C23 F6 -176.4(3) . . . . ?
O5 S3 C23 F5 -56.6(3) . . . . ?
O5 S3 C23 F4 63.1(3) . . . . ?
O2 S2 C22 F1 59.3(3) . . . . ?
O2 S2 C22 F2 -179.5(3) . . . . ?
O2 S2 C22 F3 -59.5(3) . . . . ?
N2 C6 C7 C8 0.1(4) . . . . ?
N2 C6 C28 N1 -2.6(3) . . . . ?
N2 C6 C28 C4 176.5(3) . . . . ?
N2 C16 C17 N3 -3.0(4) . . . . ?
N2 C16 C17 C18 177.7(3) . . . . ?
N2 C16 C15 C8 0.4(4) . . . . ?
O6 S3 C23 F6 63.8(3) . . . . ?
O6 S3 C23 F5 -176.4(3) . . . . ?
O6 S3 C23 F4 -56.7(3) . . . . ?
N1 S1 N2 C6 3.7(2) . . . . ?
N1 S1 N2 C16 -175.4(2) . . . . ?
N1 C28 C4 C3 -0.8(4) . . . . ?
N3 S1 N2 C6 -179.0(2) . . . . ?
N3 S1 N2 C16 2.0(2) . . . . ?
N3 C17 C18 C19 0.3(5) . . . . ?
N3 C21 C20 C19 0.0(5) . . . . ?
O7 S3 C23 F6 -57.2(3) . . . . ?
O7 S3 C23 F5 62.6(3) . . . . ?
O7 S3 C23 F4 -177.7(3) . . . . ?
O4 S2 C22 F1 179.3(3) . . . . ?
O4 S2 C22 F2 -59.5(4) . . . . ?
O4 S2 C22 F3 60.5(3) . . . . ?
C6 N2 C16 C17 -179.1(2) . . . . ?
C6 N2 C16 C15 2.1(4) . . . . ?
C6 C7 C8 C15 2.3(4) . . . . ?
C6 C7 C8 C9 -176.9(3) . . . . ?
C6 C28 C4 C3 -179.9(3) . . . . ?
C16 N2 C6 C7 -2.4(4) . . . . ?
C16 N2 C6 C28 177.2(2) . . . . ?
C16 C17 C18 C19 179.6(3) . . . . ?
C16 C15 C8 C9 176.6(3) . . . . ?
C16 C15 C8 C7 -2.5(4) . . . . ?
C17 N3 C21 C20 -1.3(5) . . . . ?
C17 C16 C15 C8 -178.2(3) . . . . ?
C17 C18 C19 C20 -1.7(5) . . . . ?
C15 C16 C17 N3 175.7(3) . . . . ?
C15 C16 C17 C18 -3.6(5) . . . . ?
C2 C3 C4 C28 0.6(4) . . . . ?
C9 C10 C11 C12 -0.3(4) . . . . ?
C9 C14 C13 C12 -0.2(5) . . . . ?
C7 C6 C28 N1 177.0(3) . . . . ?
C7 C6 C28 C4 -3.9(5) . . . . ?
C8 C9 C10 C11 -178.3(3) . . . . ?
C8 C9 C14 C13 178.6(3) . . . . ?
C28 N1 C1 C2 -0.5(4) . . . . ?
C28 C6 C7 C8 -179.4(3) . . . . ?
C3 C2 C1 N1 0.2(4) . . . . ?
C1 N1 C28 C6 180.0(2) . . . . ?
C1 N1 C28 C4 0.8(4) . . . . ?
C1 C2 C3 C4 -0.3(4) . . . . ?
C10 C9 C8 C15 -179.8(3) . . . . ?
C10 C9 C8 C7 -0.7(4) . . . . ?
C10 C9 C14 C13 -1.2(4) . . . . ?
C10 C11 C12 C13 -1.1(5) . . . . ?
C21 N3 C17 C16 -178.1(3) . . . . ?
C21 N3 C17 C18 1.2(4) . . . . ?
C14 C9 C8 C15 0.4(4) . . . . ?
C14 C9 C8 C7 179.5(3) . . . . ?
C14 C9 C10 C11 1.4(4) . . . . ?
C14 C13 C12 C11 1.4(5) . . . . ?
C18 C19 C20 C21 1.5(5) . . . . ?
